data_1576650
loop_
_publ_author_name
'Kumar, Ashish'
'Kim, Dooyoung'
'Dunphy, Sean P.'
'Lewis, Erin N.'
'Figueroa, Joshua S.'
'Teets, Thomas S.'

_publ_section_title
;
 Steric augmentation of three-coordinate Cu(i) &#x3b2;-diketiminate
 isocyanide chromophores to achieve microsecond excited-state lifetime.
;
_journal_issue 15
_journal_name_full 'Chemical science'
_journal_page_first 7659
_journal_page_last 7666
_journal_paper_doi 10.1039/d5sc09786j
_journal_volume 17
_journal_year 2026
_chemical_formula_sum 'C66 H90 Cu N3'
_chemical_formula_weight 988.94
_space_group_crystal_system monoclinic
_space_group_IT_number 14
_space_group_name_Hall '-P 2yn'
_space_group_name_H-M_alt 'P 1 21/n 1'
_atom_sites_solution_hydrogens geom
_audit_creation_method SHELXL-2014/7
_audit_update_record
;
2025-06-14 deposited with the CCDC.	2026-02-17 downloaded from the CCDC.
;
_cell_angle_alpha 90
_cell_angle_beta 91.5170(10)
_cell_angle_gamma 90
_cell_formula_units_Z 4
_cell_length_a 17.3057(15)
_cell_length_b 18.6955(16)
_cell_length_c 18.0781(15)
_cell_measurement_reflns_used 9933
_cell_measurement_temperature 123(2)
_cell_measurement_theta_max 27.40
_cell_measurement_theta_min 2.35
_cell_volume 5846.9(9)
_computing_cell_refinement 'Bruker SAINT'
_computing_data_collection 'Bruker APEX2'
_computing_data_reduction 'Bruker SAINT'
_computing_molecular_graphics 'Bruker SHELXTL'
_computing_publication_material 'Bruker SHELXTL'
_computing_structure_refinement 'SHELXL-2014/7 (Sheldrick, 2014)'
_computing_structure_solution 'SHELXS-97 (Sheldrick 2008)'
_diffrn_ambient_temperature 123(2)
_diffrn_measured_fraction_theta_full 0.997
_diffrn_measured_fraction_theta_max 0.995
_diffrn_measurement_device_type 'Bruker APEX-II CCD'
_diffrn_measurement_method '\f and \w scans'
_diffrn_radiation_type MoK\a
_diffrn_radiation_wavelength 0.71073
_diffrn_reflns_av_R_equivalents 0.0248
_diffrn_reflns_av_unetI/netI 0.0292
_diffrn_reflns_Laue_measured_fraction_full 0.997
_diffrn_reflns_Laue_measured_fraction_max 0.995
_diffrn_reflns_limit_h_max 21
_diffrn_reflns_limit_h_min -21
_diffrn_reflns_limit_k_max 16
_diffrn_reflns_limit_k_min -23
_diffrn_reflns_limit_l_max 19
_diffrn_reflns_limit_l_min -22
_diffrn_reflns_number 33299
_diffrn_reflns_point_group_measured_fraction_full 0.997
_diffrn_reflns_point_group_measured_fraction_max 0.995
_diffrn_reflns_theta_full 25.242
_diffrn_reflns_theta_max 26.372
_diffrn_reflns_theta_min 1.608
_exptl_absorpt_coefficient_mu 0.414
_exptl_absorpt_correction_T_max 0.7456
_exptl_absorpt_correction_T_min 0.6746
_exptl_absorpt_correction_type multi-scan
_exptl_absorpt_process_details sadabs
_exptl_crystal_colour yellow
_exptl_crystal_density_diffrn 1.123
_exptl_crystal_description rock
_exptl_crystal_F_000 2144
_exptl_crystal_size_max 0.350
_exptl_crystal_size_mid 0.280
_exptl_crystal_size_min 0.150
_refine_diff_density_max 1.158
_refine_diff_density_min -0.496
_refine_diff_density_rms 0.074
_refine_ls_extinction_method none
_refine_ls_goodness_of_fit_ref 1.034
_refine_ls_hydrogen_treatment constr
_refine_ls_matrix_type full
_refine_ls_number_parameters 671
_refine_ls_number_reflns 11905
_refine_ls_number_restraints 162
_refine_ls_restrained_S_all 1.081
_refine_ls_R_factor_all 0.0618
_refine_ls_R_factor_gt 0.0519
_refine_ls_shift/su_max 0.002
_refine_ls_shift/su_mean 0.000
_refine_ls_structure_factor_coef Fsqd
_refine_ls_weighting_details 'w=1/[\s^2^(Fo^2^)+(0.0904P)^2^+4.0470P] where P=(Fo^2^+2Fc^2^)/3'
_refine_ls_weighting_scheme calc
_refine_ls_wR_factor_gt 0.1447
_refine_ls_wR_factor_ref 0.1537
_reflns_Friedel_coverage 0.000
_reflns_number_gt 9887
_reflns_number_total 11905
_reflns_threshold_expression 'I > 2\s(I)'
_cod_data_source_file d5sc09786j2.cif
_cod_data_source_block dipp-Artripp2
_cod_depositor_comments 'Adding full bibliography for 1576646--1576653.cif.'
_cod_original_sg_symbol_H-M 'P 21/n'
_cod_database_code 1576650
_shelx_shelxl_version_number 2014/7
_shelx_space_group_comment
; 
The symmetry employed for this shelxl refinement is uniquely defined 
by the following loop, which should always be used as a source of 
symmetry information in preference to the above space-group names. 
They are only intended as comments. 
;
_shelx_estimated_absorpt_t_min 0.869
_shelx_estimated_absorpt_t_max 0.940

loop_
_space_group_symop_operation_xyz
'x, y, z'
'-x+1/2, y+1/2, -z+1/2'
'-x, -y, -z'
'x-1/2, -y-1/2, z-1/2'

loop_
_atom_site_label
_atom_site_type_symbol
_atom_site_fract_x
_atom_site_fract_y
_atom_site_fract_z
_atom_site_U_iso_or_equiv
_atom_site_adp_type
_atom_site_occupancy
_atom_site_site_symmetry_order
_atom_site_calc_flag
_atom_site_refinement_flags_posn
_atom_site_refinement_flags_adp
_atom_site_refinement_flags_occupancy
_atom_site_disorder_assembly
_atom_site_disorder_group
Cu1 Cu 0.35180(2) 0.75804(2) 0.52569(2) 0.01589(10) Uani 1 1 d . . . . .
N1 N 0.45180(11) 0.76325(10) 0.47772(10) 0.0248(4) Uani 1 1 d . . . . .
N2 N 0.39651(10) 0.75808(9) 0.62679(10) 0.0184(4) Uani 1 1 d . . . . .
N3 N 0.18659(10) 0.75174(7) 0.46993(9) 0.0132(3) Uani 1 1 d . . . . .
C1 C 0.59318(15) 0.77244(19) 0.46938(17) 0.0494(7) Uani 1 1 d . . . . .
H1A H 0.5898 0.8151 0.4379 0.074 Uiso 1 1 calc R U . . .
H1B H 0.5993 0.7299 0.4384 0.074 Uiso 1 1 calc R U . . .
H1C H 0.6378 0.7768 0.5036 0.074 Uiso 1 1 calc R U . . .
C2 C 0.51993(13) 0.76553(13) 0.51306(14) 0.0300(5) Uani 1 1 d . . . . .
C3 C 0.52924(13) 0.76281(13) 0.59019(14) 0.0301(5) Uani 1 1 d . . . . .
H3A H 0.5811 0.7630 0.6088 0.036 Uiso 1 1 calc R U . . .
C4 C 0.47181(13) 0.75986(11) 0.64341(13) 0.0236(5) Uani 1 1 d . . . . .
C5 C 0.49923(15) 0.75961(13) 0.72339(14) 0.0327(5) Uani 1 1 d . . . . .
H5A H 0.4791 0.8019 0.7484 0.049 Uiso 1 1 calc R U . . .
H5B H 0.5559 0.7604 0.7259 0.049 Uiso 1 1 calc R U . . .
H5C H 0.4805 0.7163 0.7477 0.049 Uiso 1 1 calc R U . . .
C11 C 0.45000(13) 0.76832(15) 0.39837(13) 0.0333(5) Uani 1 1 d . . . . .
C12 C 0.45176(15) 0.70577(18) 0.35676(14) 0.0446(6) Uani 1 1 d D U . . .
C13 C 0.44039(17) 0.7122(2) 0.27928(16) 0.0569(9) Uani 1 1 d . . . . .
H13A H 0.4398 0.6705 0.2491 0.068 Uiso 1 1 calc R U . . .
C14 C 0.43028(19) 0.7782(2) 0.24750(17) 0.0633(10) Uani 1 1 d . . . . .
H14A H 0.4206 0.7815 0.1956 0.076 Uiso 1 1 calc R U . . .
C15 C 0.43382(18) 0.8399(2) 0.28926(16) 0.0587(9) Uani 1 1 d . . . . .
H15A H 0.4285 0.8850 0.2655 0.070 Uiso 1 1 calc R U . . .
C16 C 0.44512(15) 0.83708(17) 0.36581(15) 0.0441(7) Uani 1 1 d . . . . .
C21 C 0.34373(13) 0.75588(10) 0.68645(11) 0.0195(4) Uani 1 1 d . . . . .
C22 C 0.31958(12) 0.68974(11) 0.71408(11) 0.0223(4) Uani 1 1 d . . . . .
C23 C 0.26190(14) 0.68927(13) 0.76651(12) 0.0300(5) Uani 1 1 d . . . . .
H23A H 0.2440 0.6449 0.7851 0.036 Uiso 1 1 calc R U . . .
C24 C 0.23035(17) 0.75238(13) 0.79182(14) 0.0361(6) Uani 1 1 d . . . . .
H24A H 0.1900 0.7511 0.8264 0.043 Uiso 1 1 calc R U . . .
C25 C 0.25745(15) 0.81725(13) 0.76694(12) 0.0333(5) Uani 1 1 d . . . . .
H25A H 0.2364 0.8603 0.7858 0.040 Uiso 1 1 calc R U . . .
C26 C 0.31516(13) 0.82074(12) 0.71456(11) 0.0251(5) Uani 1 1 d . . . . .
C31 C 0.11484(11) 0.61461(10) 0.45085(10) 0.0157(4) Uani 1 1 d . . . . .
C32 C 0.15671(12) 0.58552(11) 0.39248(11) 0.0205(4) Uani 1 1 d . . . . .
C33 C 0.19658(13) 0.52174(11) 0.40482(13) 0.0271(5) Uani 1 1 d . . . . .
H33A H 0.2253 0.5018 0.3658 0.033 Uiso 1 1 calc R U . . .
C34 C 0.19566(14) 0.48635(11) 0.47258(14) 0.0299(5) Uani 1 1 d D U . . .
C35 C 0.15243(13) 0.51553(11) 0.52862(12) 0.0257(5) Uani 1 1 d . . . . .
H35A H 0.1507 0.4914 0.5748 0.031 Uiso 1 1 calc R U . . .
C36 C 0.11145(12) 0.57917(10) 0.51930(11) 0.0200(4) Uani 1 1 d . . . . .
C40 C 0.25073(12) 0.75433(9) 0.49082(11) 0.0144(4) Uani 1 1 d . . . . .
C41 C 0.10787(11) 0.74939(9) 0.44837(11) 0.0128(4) Uani 1 1 d . . . . .
C42 C 0.06827(11) 0.81421(10) 0.43678(10) 0.0139(4) Uani 1 1 d . . . . .
C43 C -0.00986(11) 0.81072(10) 0.41635(11) 0.0185(4) Uani 1 1 d . . . . .
H43A H -0.0378 0.8538 0.4081 0.022 Uiso 1 1 calc R U . . .
C44 C -0.04776(12) 0.74565(10) 0.40776(13) 0.0208(4) Uani 1 1 d . . . . .
H44A H -0.1012 0.7444 0.3943 0.025 Uiso 1 1 calc R U . . .
C45 C -0.00680(11) 0.68219(10) 0.41912(11) 0.0191(4) Uani 1 1 d . . . . .
H45A H -0.0327 0.6377 0.4130 0.023 Uiso 1 1 calc R U . . .
C46 C 0.07155(11) 0.68295(10) 0.43927(10) 0.0142(4) Uani 1 1 d . . . . .
C51 C 0.10770(11) 0.88482(10) 0.44555(10) 0.0151(4) Uani 1 1 d . . . . .
C52 C 0.10185(11) 0.92280(10) 0.51211(11) 0.0178(4) Uani 1 1 d . . . . .
C53 C 0.13923(12) 0.98884(11) 0.51855(12) 0.0231(4) Uani 1 1 d . . . . .
H53A H 0.1363 1.0147 0.5637 0.028 Uiso 1 1 calc R U . . .
C54 C 0.18065(12) 1.01790(10) 0.46075(12) 0.0230(4) Uani 1 1 d . . . . .
C55 C 0.18375(12) 0.97971(11) 0.39522(12) 0.0225(4) Uani 1 1 d . . . . .
H55A H 0.2113 0.9993 0.3553 0.027 Uiso 1 1 calc R U . . .
C56 C 0.14786(11) 0.91364(10) 0.38587(11) 0.0178(4) Uani 1 1 d . . . . .
C161 C 0.5109(2) 0.9573(2) 0.3810(2) 0.0765(12) Uani 1 1 d . . . . .
H16A H 0.5606 0.9331 0.3755 0.115 Uiso 1 1 calc R U . . .
H16B H 0.4922 0.9748 0.3327 0.115 Uiso 1 1 calc R U . . .
H16C H 0.5174 0.9978 0.4151 0.115 Uiso 1 1 calc R U . . .
C162 C 0.45221(18) 0.90473(17) 0.41192(17) 0.0511(7) Uani 1 1 d . . . . .
H16D H 0.4716 0.8903 0.4624 0.061 Uiso 1 1 calc R U . . .
C163 C 0.37522(19) 0.94059(19) 0.42096(19) 0.0602(8) Uani 1 1 d . . . . .
H16E H 0.3821 0.9839 0.4509 0.090 Uiso 1 1 calc R U . . .
H16F H 0.3534 0.9534 0.3722 0.090 Uiso 1 1 calc R U . . .
H16G H 0.3400 0.9078 0.4456 0.090 Uiso 1 1 calc R U . . .
C221 C 0.3178(2) 0.59063(16) 0.61892(16) 0.0539(9) Uani 1 1 d . . . . .
H22A H 0.3146 0.6277 0.5806 0.081 Uiso 1 1 calc R U . . .
H22B H 0.3479 0.5501 0.6009 0.081 Uiso 1 1 calc R U . . .
H22C H 0.2656 0.5745 0.6305 0.081 Uiso 1 1 calc R U . . .
C222 C 0.35676(14) 0.62092(12) 0.68788(12) 0.0272(5) Uani 1 1 d . . . . .
H22D H 0.4109 0.6331 0.6746 0.033 Uiso 1 1 calc R U . . .
C223 C 0.3623(2) 0.56427(14) 0.74783(15) 0.0470(7) Uani 1 1 d . . . . .
H22E H 0.3876 0.5845 0.7922 0.070 Uiso 1 1 calc R U . . .
H22F H 0.3102 0.5480 0.7598 0.070 Uiso 1 1 calc R U . . .
H22G H 0.3925 0.5237 0.7302 0.070 Uiso 1 1 calc R U . . .
C261 C 0.2962(2) 0.92659(15) 0.62887(16) 0.0550(9) Uani 1 1 d . . . . .
H26A H 0.2882 0.8928 0.5879 0.082 Uiso 1 1 calc R U . . .
H26B H 0.2462 0.9394 0.6493 0.082 Uiso 1 1 calc R U . . .
H26C H 0.3215 0.9698 0.6106 0.082 Uiso 1 1 calc R U . . .
C262 C 0.34716(15) 0.89208(12) 0.68906(13) 0.0319(5) Uani 1 1 d . . . . .
H26D H 0.3986 0.8825 0.6672 0.038 Uiso 1 1 calc R U . . .
C263 C 0.36016(19) 0.94374(15) 0.75290(15) 0.0450(7) Uani 1 1 d . . . . .
H26E H 0.3807 0.9889 0.7342 0.068 Uiso 1 1 calc R U . . .
H26F H 0.3110 0.9527 0.7769 0.068 Uiso 1 1 calc R U . . .
H26G H 0.3971 0.9230 0.7888 0.068 Uiso 1 1 calc R U . . .
C321 C 0.1136(2) 0.57296(16) 0.25969(15) 0.0516(8) Uani 1 1 d . . . . .
H32A H 0.0623 0.5607 0.2776 0.077 Uiso 1 1 calc R U . . .
H32B H 0.1081 0.5986 0.2126 0.077 Uiso 1 1 calc R U . . .
H32C H 0.1434 0.5291 0.2525 0.077 Uiso 1 1 calc R U . . .
C322 C 0.15542(14) 0.62035(12) 0.31628(12) 0.0269(5) Uani 1 1 d . . . . .
H32D H 0.1249 0.6656 0.3200 0.032 Uiso 1 1 calc R U . . .
C323 C 0.23542(18) 0.64069(19) 0.29067(17) 0.0547(8) Uani 1 1 d . . . . .
H32E H 0.2610 0.6711 0.3281 0.082 Uiso 1 1 calc R U . . .
H32F H 0.2661 0.5973 0.2837 0.082 Uiso 1 1 calc R U . . .
H32G H 0.2307 0.6668 0.2437 0.082 Uiso 1 1 calc R U . . .
C361 C 0.11356(15) 0.63535(14) 0.64689(13) 0.0365(6) Uani 1 1 d . . . . .
H36A H 0.1504 0.6708 0.6290 0.055 Uiso 1 1 calc R U . . .
H36B H 0.0808 0.6575 0.6839 0.055 Uiso 1 1 calc R U . . .
H36C H 0.1419 0.5951 0.6693 0.055 Uiso 1 1 calc R U . . .
C362 C 0.06294(13) 0.60834(11) 0.58203(11) 0.0244(4) Uani 1 1 d . . . . .
H36D H 0.0329 0.6501 0.5620 0.029 Uiso 1 1 calc R U . . .
C363 C 0.00502(14) 0.55323(13) 0.60786(13) 0.0333(5) Uani 1 1 d . . . . .
H36E H -0.0251 0.5735 0.6480 0.050 Uiso 1 1 calc R U . . .
H36F H -0.0298 0.5401 0.5665 0.050 Uiso 1 1 calc R U . . .
H36G H 0.0326 0.5106 0.6258 0.050 Uiso 1 1 calc R U . . .
C521 C 0.0992(2) 0.84275(18) 0.62500(19) 0.0731(13) Uani 1 1 d . . . . .
H52A H 0.1232 0.8057 0.5949 0.110 Uiso 1 1 calc R U . . .
H52B H 0.1395 0.8694 0.6524 0.110 Uiso 1 1 calc R U . . .
H52C H 0.0644 0.8203 0.6600 0.110 Uiso 1 1 calc R U . . .
C522 C 0.05384(13) 0.89340(11) 0.57516(11) 0.0236(4) Uani 1 1 d . . . . .
H52D H 0.0110 0.8648 0.5516 0.028 Uiso 1 1 calc R U . . .
C523 C 0.01632(14) 0.95100(12) 0.62046(12) 0.0279(5) Uani 1 1 d . . . . .
H52E H -0.0129 0.9834 0.5875 0.042 Uiso 1 1 calc R U . . .
H52F H -0.0188 0.9290 0.6554 0.042 Uiso 1 1 calc R U . . .
H52G H 0.0563 0.9780 0.6478 0.042 Uiso 1 1 calc R U . . .
C541 C 0.17869(18) 1.14510(13) 0.41572(17) 0.0464(7) Uani 1 1 d . . . . .
H54A H 0.1744 1.1258 0.3654 0.070 Uiso 1 1 calc R U . . .
H54B H 0.1269 1.1543 0.4342 0.070 Uiso 1 1 calc R U . . .
H54C H 0.2081 1.1899 0.4153 0.070 Uiso 1 1 calc R U . . .
C542 C 0.22027(14) 1.09098(12) 0.46619(14) 0.0319(5) Uani 1 1 d . . . . .
H54D H 0.2739 1.0851 0.4477 0.038 Uiso 1 1 calc R U . . .
C543 C 0.22722(16) 1.12029(13) 0.54429(15) 0.0388(6) Uani 1 1 d . . . . .
H54E H 0.2539 1.0853 0.5763 0.058 Uiso 1 1 calc R U . . .
H54F H 0.2568 1.1650 0.5441 0.058 Uiso 1 1 calc R U . . .
H54G H 0.1755 1.1294 0.5630 0.058 Uiso 1 1 calc R U . . .
C561 C 0.10288(19) 0.91802(15) 0.25269(14) 0.0464(7) Uani 1 1 d . . . . .
H56A H 0.1043 0.8929 0.2052 0.070 Uiso 1 1 calc R U . . .
H56B H 0.0492 0.9226 0.2679 0.070 Uiso 1 1 calc R U . . .
H56C H 0.1256 0.9657 0.2475 0.070 Uiso 1 1 calc R U . . .
C562 C 0.14895(13) 0.87578(11) 0.31101(11) 0.0247(5) Uani 1 1 d . . . . .
H56D H 0.1225 0.8287 0.3169 0.030 Uiso 1 1 calc R U . . .
C563 C 0.23100(16) 0.86042(16) 0.28606(16) 0.0456(7) Uani 1 1 d . . . . .
H56E H 0.2590 0.8333 0.3246 0.068 Uiso 1 1 calc R U . . .
H56F H 0.2287 0.8324 0.2402 0.068 Uiso 1 1 calc R U . . .
H56G H 0.2578 0.9057 0.2773 0.068 Uiso 1 1 calc R U . . .
C342 C 0.23853(17) 0.41559(13) 0.48306(18) 0.0474(6) Uani 1 1 d D U . . .
H34X H 0.2316 0.3994 0.5352 0.057 Uiso 0.543(6) 1 calc R U P A 1
H34Y H 0.2886 0.4163 0.4568 0.057 Uiso 0.457(6) 1 calc R U P A 2
C341 C 0.3209(3) 0.4160(3) 0.4689(4) 0.0570(15) Uani 0.543(6) 1 d D U P A 1
H34A H 0.3422 0.3681 0.4773 0.085 Uiso 0.543(6) 1 calc R U P A 1
H34B H 0.3290 0.4303 0.4175 0.085 Uiso 0.543(6) 1 calc R U P A 1
H34C H 0.3470 0.4501 0.5023 0.085 Uiso 0.543(6) 1 calc R U P A 1
C343 C 0.1996(6) 0.3594(5) 0.4305(5) 0.057(2) Uani 0.543(6) 1 d D U P A 1
H34D H 0.1439 0.3580 0.4389 0.086 Uiso 0.543(6) 1 calc R U P A 1
H34E H 0.2084 0.3726 0.3790 0.086 Uiso 0.543(6) 1 calc R U P A 1
H34F H 0.2220 0.3121 0.4405 0.086 Uiso 0.543(6) 1 calc R U P A 1
C344 C 0.2491(5) 0.3902(4) 0.5545(4) 0.070(2) Uani 0.457(6) 1 d D U P A 2
H34G H 0.2811 0.4239 0.5833 0.105 Uiso 0.457(6) 1 calc R U P A 2
H34H H 0.1987 0.3851 0.5776 0.105 Uiso 0.457(6) 1 calc R U P A 2
H34I H 0.2748 0.3436 0.5533 0.105 Uiso 0.457(6) 1 calc R U P A 2
C346 C 0.1890(7) 0.3523(6) 0.4575(6) 0.061(2) Uani 0.457(6) 1 d D U P A 2
H34J H 0.1736 0.3586 0.4054 0.091 Uiso 0.457(6) 1 calc R U P A 2
H34K H 0.2189 0.3080 0.4633 0.091 Uiso 0.457(6) 1 calc R U P A 2
H34L H 0.1428 0.3496 0.4875 0.091 Uiso 0.457(6) 1 calc R U P A 2
C122 C 0.4689(2) 0.63368(18) 0.39367(17) 0.0566(7) Uani 1 1 d D U . . .
H12X H 0.4998 0.6519 0.4373 0.068 Uiso 0.173(15) 1 calc R U P B 1
H12Y H 0.4932 0.6439 0.4434 0.068 Uiso 0.827(15) 1 calc R U P B 2
C121 C 0.4030(12) 0.6025(13) 0.4349(16) 0.063(3) Uani 0.173(15) 1 d D U P B 1
H12A H 0.3671 0.6407 0.4480 0.094 Uiso 0.173(15) 1 calc R U P B 1
H12B H 0.3759 0.5673 0.4036 0.094 Uiso 0.173(15) 1 calc R U P B 1
H12C H 0.4228 0.5791 0.4801 0.094 Uiso 0.173(15) 1 calc R U P B 1
C123 C 0.5152(16) 0.5683(12) 0.3795(18) 0.073(3) Uani 0.173(15) 1 d D U P B 1
H12D H 0.5613 0.5812 0.3521 0.110 Uiso 0.173(15) 1 calc R U P B 1
H12E H 0.5308 0.5462 0.4267 0.110 Uiso 0.173(15) 1 calc R U P B 1
H12F H 0.4839 0.5344 0.3502 0.110 Uiso 0.173(15) 1 calc R U P B 1
C124 C 0.3973(3) 0.5883(3) 0.4062(5) 0.0748(15) Uani 0.827(15) 1 d D U P B 2
H12G H 0.3598 0.6162 0.4339 0.112 Uiso 0.827(15) 1 calc R U P B 2
H12H H 0.3742 0.5742 0.3584 0.112 Uiso 0.827(15) 1 calc R U P B 2
H12I H 0.4119 0.5455 0.4345 0.112 Uiso 0.827(15) 1 calc R U P B 2
C126 C 0.5267(3) 0.5900(4) 0.3507(4) 0.0746(15) Uani 0.827(15) 1 d D U P B 2
H12J H 0.5729 0.6189 0.3424 0.112 Uiso 0.827(15) 1 calc R U P B 2
H12K H 0.5410 0.5471 0.3791 0.112 Uiso 0.827(15) 1 calc R U P B 2
H12L H 0.5033 0.5759 0.3030 0.112 Uiso 0.827(15) 1 calc R U P B 2

loop_
_atom_site_aniso_label
_atom_site_aniso_U_11
_atom_site_aniso_U_22
_atom_site_aniso_U_33
_atom_site_aniso_U_23
_atom_site_aniso_U_13
_atom_site_aniso_U_12
Cu1 0.01227(14) 0.02283(15) 0.01257(14) -0.00023(9) 0.00009(9) 0.00137(9)
N1 0.0182(9) 0.0365(11) 0.0201(9) 0.0020(7) 0.0044(7) 0.0032(7)
N2 0.0186(9) 0.0225(9) 0.0141(8) -0.0008(6) -0.0010(7) 0.0014(6)
N3 0.0155(9) 0.0085(7) 0.0157(8) -0.0006(5) 0.0006(6) 0.0002(5)
C1 0.0194(12) 0.080(2) 0.0487(17) 0.0185(15) 0.0083(11) 0.0046(13)
C2 0.0177(11) 0.0383(13) 0.0343(13) 0.0047(10) 0.0050(9) 0.0039(9)
C3 0.0154(10) 0.0420(14) 0.0327(13) 0.0030(10) -0.0050(9) -0.0007(9)
C4 0.0225(11) 0.0251(11) 0.0229(11) -0.0007(8) -0.0062(9) 0.0010(8)
C5 0.0287(13) 0.0418(14) 0.0269(12) 0.0001(10) -0.0113(10) 0.0008(10)
C11 0.0198(11) 0.0559(16) 0.0245(12) 0.0055(11) 0.0089(9) 0.0081(10)
C12 0.0348(13) 0.0703(16) 0.0291(13) -0.0041(12) 0.0087(10) 0.0140(12)
C13 0.0436(17) 0.094(3) 0.0341(15) -0.0117(16) 0.0126(13) 0.0138(17)
C14 0.0431(17) 0.119(3) 0.0282(15) 0.0163(18) 0.0110(13) 0.0264(19)
C15 0.0494(18) 0.090(3) 0.0380(16) 0.0271(17) 0.0166(13) 0.0210(17)
C16 0.0303(13) 0.0664(19) 0.0362(14) 0.0248(13) 0.0125(11) 0.0109(12)
C21 0.0209(10) 0.0262(11) 0.0114(9) -0.0005(7) -0.0033(8) 0.0019(8)
C22 0.0274(11) 0.0241(11) 0.0154(9) 0.0007(8) -0.0036(8) 0.0015(8)
C23 0.0378(13) 0.0331(13) 0.0193(10) 0.0065(9) 0.0030(9) -0.0017(10)
C24 0.0432(15) 0.0438(15) 0.0218(12) 0.0038(9) 0.0132(11) 0.0070(11)
C25 0.0445(14) 0.0344(13) 0.0214(11) -0.0021(9) 0.0080(10) 0.0118(11)
C26 0.0349(12) 0.0249(11) 0.0155(10) -0.0009(8) -0.0007(9) 0.0050(9)
C31 0.0188(9) 0.0087(9) 0.0194(9) -0.0020(7) -0.0016(7) -0.0019(7)
C32 0.0227(10) 0.0137(9) 0.0254(10) -0.0024(8) 0.0034(8) -0.0013(8)
C33 0.0301(12) 0.0148(10) 0.0368(12) -0.0061(9) 0.0076(10) 0.0019(8)
C34 0.0330(11) 0.0126(9) 0.0440(13) 0.0000(9) -0.0015(10) 0.0032(8)
C35 0.0366(12) 0.0136(10) 0.0268(11) 0.0026(8) -0.0036(9) 0.0006(9)
C36 0.0275(11) 0.0109(9) 0.0215(10) -0.0016(7) -0.0023(8) -0.0027(8)
C40 0.0184(10) 0.0120(9) 0.0128(9) 0.0000(6) 0.0025(7) 0.0020(7)
C41 0.0129(9) 0.0128(9) 0.0127(9) 0.0002(6) -0.0004(7) 0.0003(6)
C42 0.0164(9) 0.0110(9) 0.0144(9) 0.0001(7) 0.0020(7) 0.0006(7)
C43 0.0177(9) 0.0154(9) 0.0222(10) 0.0019(7) 0.0003(8) 0.0043(7)
C44 0.0148(10) 0.0226(11) 0.0249(11) 0.0011(8) -0.0013(8) -0.0017(7)
C45 0.0194(10) 0.0150(9) 0.0229(10) -0.0009(8) -0.0005(8) -0.0047(7)
C46 0.0179(9) 0.0102(9) 0.0146(9) -0.0008(7) 0.0008(7) -0.0007(7)
C51 0.0162(9) 0.0084(8) 0.0206(9) 0.0011(7) 0.0003(7) 0.0020(7)
C52 0.0220(10) 0.0113(9) 0.0203(10) 0.0000(7) 0.0032(8) 0.0010(7)
C53 0.0300(11) 0.0134(9) 0.0260(11) -0.0043(8) 0.0053(9) -0.0022(8)
C54 0.0249(11) 0.0115(9) 0.0327(11) -0.0014(8) 0.0053(9) -0.0039(8)
C55 0.0265(11) 0.0147(10) 0.0269(11) 0.0027(8) 0.0104(8) -0.0014(8)
C56 0.0202(10) 0.0130(9) 0.0205(10) 0.0004(7) 0.0041(8) 0.0016(7)
C161 0.059(2) 0.074(3) 0.096(3) 0.042(2) -0.002(2) -0.0105(19)
C162 0.0502(17) 0.0517(18) 0.0512(17) 0.0215(14) -0.0013(14) 0.0010(14)
C163 0.060(2) 0.056(2) 0.064(2) 0.0086(16) 0.0006(16) 0.0030(16)
C221 0.077(2) 0.0426(16) 0.0408(15) -0.0189(13) -0.0258(15) 0.0290(15)
C222 0.0326(12) 0.0235(11) 0.0255(11) 0.0016(9) -0.0026(9) 0.0033(9)
C223 0.075(2) 0.0291(13) 0.0366(14) 0.0064(11) -0.0008(14) 0.0134(13)
C261 0.091(2) 0.0291(14) 0.0435(16) 0.0120(12) -0.0222(16) -0.0116(15)
C262 0.0461(14) 0.0238(12) 0.0257(11) -0.0037(9) -0.0005(10) 0.0016(10)
C263 0.0649(19) 0.0331(14) 0.0369(14) -0.0074(11) -0.0023(13) -0.0030(13)
C321 0.084(2) 0.0419(16) 0.0287(13) -0.0040(12) -0.0060(14) -0.0095(15)
C322 0.0373(13) 0.0202(11) 0.0237(11) -0.0013(8) 0.0089(9) 0.0033(9)
C323 0.0526(18) 0.066(2) 0.0468(17) 0.0158(15) 0.0188(14) -0.0046(15)
C361 0.0441(15) 0.0338(13) 0.0316(13) -0.0110(10) 0.0033(11) -0.0091(11)
C362 0.0359(12) 0.0177(10) 0.0197(10) -0.0007(8) 0.0026(9) 0.0006(9)
C363 0.0355(13) 0.0318(13) 0.0328(12) -0.0057(10) 0.0066(10) -0.0079(10)
C521 0.089(3) 0.063(2) 0.070(2) 0.0530(18) 0.056(2) 0.0507(19)
C522 0.0329(12) 0.0149(10) 0.0235(10) -0.0016(8) 0.0098(9) -0.0030(8)
C523 0.0357(12) 0.0224(11) 0.0261(11) 0.0013(9) 0.0092(9) 0.0048(9)
C541 0.0616(18) 0.0161(11) 0.0618(18) 0.0029(11) 0.0091(14) -0.0114(11)
C542 0.0340(13) 0.0182(11) 0.0443(14) -0.0044(10) 0.0130(11) -0.0097(9)
C543 0.0417(14) 0.0234(12) 0.0517(16) -0.0090(11) 0.0074(12) -0.0154(10)
C561 0.070(2) 0.0416(16) 0.0269(13) -0.0002(11) -0.0079(12) 0.0068(14)
C562 0.0342(12) 0.0179(10) 0.0224(10) -0.0012(8) 0.0084(9) -0.0041(9)
C563 0.0456(16) 0.0509(17) 0.0412(15) -0.0199(13) 0.0191(12) -0.0011(13)
C342 0.0520(14) 0.0178(11) 0.0722(17) 0.0034(11) 0.0014(13) 0.0137(10)
C341 0.0493(18) 0.027(2) 0.095(4) 0.013(3) 0.003(3) 0.0195(17)
C343 0.071(4) 0.015(3) 0.086(5) -0.007(3) 0.011(4) 0.005(2)
C344 0.099(5) 0.040(3) 0.072(3) 0.014(2) 0.008(3) 0.045(3)
C346 0.060(4) 0.0114(19) 0.111(6) 0.003(4) 0.017(4) 0.004(2)
C122 0.0674(17) 0.0625(17) 0.0399(15) -0.0153(12) 0.0038(13) 0.0203(13)
C121 0.085(5) 0.052(6) 0.051(7) -0.001(5) 0.009(5) 0.016(5)
C123 0.084(6) 0.081(5) 0.054(7) -0.015(5) -0.006(5) 0.039(5)
C124 0.091(3) 0.060(3) 0.073(4) -0.003(3) 0.007(3) 0.0109(19)
C126 0.092(3) 0.083(3) 0.049(3) -0.009(2) 0.008(2) 0.046(2)

loop_
_atom_type_symbol
_atom_type_description
_atom_type_scat_dispersion_real
_atom_type_scat_dispersion_imag
_atom_type_scat_source
C C 0.0033 0.0016 'International Tables Vol C Tables 4.2.6.8 and 6.1.1.4'
H H 0.0000 0.0000 'International Tables Vol C Tables 4.2.6.8 and 6.1.1.4'
N N 0.0061 0.0033 'International Tables Vol C Tables 4.2.6.8 and 6.1.1.4'
Cu Cu 0.3201 1.2651 'International Tables Vol C Tables 4.2.6.8 and 6.1.1.4'

loop_
_geom_angle_atom_site_label_1
_geom_angle_atom_site_label_2
_geom_angle_atom_site_label_3
_geom_angle
_geom_angle_site_symmetry_1
_geom_angle_site_symmetry_3
_geom_angle_publ_flag
C40 Cu1 N1 133.75(8) . . ?
C40 Cu1 N2 131.60(8) . . ?
N1 Cu1 N2 94.65(8) . . ?
C2 N1 C11 118.30(19) . . ?
C2 N1 Cu1 124.94(16) . . ?
C11 N1 Cu1 116.69(15) . . ?
C4 N2 C21 118.11(18) . . ?
C4 N2 Cu1 124.70(15) . . ?
C21 N2 Cu1 117.20(14) . . ?
C40 N3 C41 177.07(19) . . ?
C2 C1 H1A 109.5 . . ?
C2 C1 H1B 109.5 . . ?
H1A C1 H1B 109.5 . . ?
C2 C1 H1C 109.5 . . ?
H1A C1 H1C 109.5 . . ?
H1B C1 H1C 109.5 . . ?
N1 C2 C3 123.8(2) . . ?
N1 C2 C1 119.8(2) . . ?
C3 C2 C1 116.5(2) . . ?
C2 C3 C4 128.3(2) . . ?
C2 C3 H3A 115.9 . . ?
C4 C3 H3A 115.9 . . ?
N2 C4 C3 123.6(2) . . ?
N2 C4 C5 119.8(2) . . ?
C3 C4 C5 116.5(2) . . ?
C4 C5 H5A 109.5 . . ?
C4 C5 H5B 109.5 . . ?
H5A C5 H5B 109.5 . . ?
C4 C5 H5C 109.5 . . ?
H5A C5 H5C 109.5 . . ?
H5B C5 H5C 109.5 . . ?
C12 C11 C16 122.7(2) . . ?
C12 C11 N1 118.9(2) . . ?
C16 C11 N1 118.3(2) . . ?
C11 C12 C13 117.4(3) . . ?
C11 C12 C122 120.8(2) . . ?
C13 C12 C122 121.8(3) . . ?
C14 C13 C12 120.3(3) . . ?
C14 C13 H13A 119.9 . . ?
C12 C13 H13A 119.9 . . ?
C13 C14 C15 121.4(3) . . ?
C13 C14 H14A 119.3 . . ?
C15 C14 H14A 119.3 . . ?
C14 C15 C16 121.0(3) . . ?
C14 C15 H15A 119.5 . . ?
C16 C15 H15A 119.5 . . ?
C15 C16 C11 116.9(3) . . ?
C15 C16 C162 121.4(3) . . ?
C11 C16 C162 121.7(2) . . ?
C22 C21 C26 121.3(2) . . ?
C22 C21 N2 119.73(18) . . ?
C26 C21 N2 118.91(18) . . ?
C23 C22 C21 118.2(2) . . ?
C23 C22 C222 121.5(2) . . ?
C21 C22 C222 120.21(19) . . ?
C24 C23 C22 121.0(2) . . ?
C24 C23 H23A 119.5 . . ?
C22 C23 H23A 119.5 . . ?
C25 C24 C23 120.1(2) . . ?
C25 C24 H24A 120.0 . . ?
C23 C24 H24A 120.0 . . ?
C24 C25 C26 121.2(2) . . ?
C24 C25 H25A 119.4 . . ?
C26 C25 H25A 119.4 . . ?
C25 C26 C21 117.9(2) . . ?
C25 C26 C262 121.3(2) . . ?
C21 C26 C262 120.76(19) . . ?
C32 C31 C36 120.85(18) . . ?
C32 C31 C46 119.52(17) . . ?
C36 C31 C46 119.61(17) . . ?
C33 C32 C31 118.31(19) . . ?
C33 C32 C322 120.42(18) . . ?
C31 C32 C322 121.20(18) . . ?
C32 C33 C34 122.0(2) . . ?
C32 C33 H33A 119.0 . . ?
C34 C33 H33A 119.0 . . ?
C35 C34 C33 118.33(19) . . ?
C35 C34 C342 121.3(2) . . ?
C33 C34 C342 120.3(2) . . ?
C34 C35 C36 122.0(2) . . ?
C34 C35 H35A 119.0 . . ?
C36 C35 H35A 119.0 . . ?
C35 C36 C31 118.41(19) . . ?
C35 C36 C362 120.17(18) . . ?
C31 C36 C362 121.41(17) . . ?
N3 C40 Cu1 178.94(18) . . ?
C46 C41 C42 122.14(18) . . ?
C46 C41 N3 119.25(15) . . ?
C42 C41 N3 118.61(15) . . ?
C43 C42 C41 117.71(17) . . ?
C43 C42 C51 120.48(16) . . ?
C41 C42 C51 121.81(16) . . ?
C44 C43 C42 121.51(18) . . ?
C44 C43 H43A 119.2 . . ?
C42 C43 H43A 119.2 . . ?
C43 C44 C45 119.47(19) . . ?
C43 C44 H44A 120.3 . . ?
C45 C44 H44A 120.3 . . ?
C44 C45 C46 121.11(18) . . ?
C44 C45 H45A 119.4 . . ?
C46 C45 H45A 119.4 . . ?
C45 C46 C41 118.04(17) . . ?
C45 C46 C31 120.58(16) . . ?
C41 C46 C31 121.38(17) . . ?
C52 C51 C56 120.82(17) . . ?
C52 C51 C42 119.72(16) . . ?
C56 C51 C42 119.42(17) . . ?
C53 C52 C51 118.36(18) . . ?
C53 C52 C522 120.96(18) . . ?
C51 C52 C522 120.65(17) . . ?
C54 C53 C52 121.89(19) . . ?
C54 C53 H53A 119.1 . . ?
C52 C53 H53A 119.1 . . ?
C55 C54 C53 118.21(18) . . ?
C55 C54 C542 119.18(19) . . ?
C53 C54 C542 122.57(19) . . ?
C54 C55 C56 122.30(18) . . ?
C54 C55 H55A 118.8 . . ?
C56 C55 H55A 118.8 . . ?
C55 C56 C51 118.38(18) . . ?
C55 C56 C562 120.21(17) . . ?
C51 C56 C562 121.34(17) . . ?
C162 C161 H16A 109.5 . . ?
C162 C161 H16B 109.5 . . ?
H16A C161 H16B 109.5 . . ?
C162 C161 H16C 109.5 . . ?
H16A C161 H16C 109.5 . . ?
H16B C161 H16C 109.5 . . ?
C163 C162 C16 111.8(3) . . ?
C163 C162 C161 110.6(3) . . ?
C16 C162 C161 112.3(3) . . ?
C163 C162 H16D 107.3 . . ?
C16 C162 H16D 107.3 . . ?
C161 C162 H16D 107.3 . . ?
C162 C163 H16E 109.5 . . ?
C162 C163 H16F 109.5 . . ?
H16E C163 H16F 109.5 . . ?
C162 C163 H16G 109.5 . . ?
H16E C163 H16G 109.5 . . ?
H16F C163 H16G 109.5 . . ?
C222 C221 H22A 109.5 . . ?
C222 C221 H22B 109.5 . . ?
H22A C221 H22B 109.5 . . ?
C222 C221 H22C 109.5 . . ?
H22A C221 H22C 109.5 . . ?
H22B C221 H22C 109.5 . . ?
C221 C222 C223 110.2(2) . . ?
C221 C222 C22 113.00(19) . . ?
C223 C222 C22 112.81(19) . . ?
C221 C222 H22D 106.8 . . ?
C223 C222 H22D 106.8 . . ?
C22 C222 H22D 106.8 . . ?
C222 C223 H22E 109.5 . . ?
C222 C223 H22F 109.5 . . ?
H22E C223 H22F 109.5 . . ?
C222 C223 H22G 109.5 . . ?
H22E C223 H22G 109.5 . . ?
H22F C223 H22G 109.5 . . ?
C262 C261 H26A 109.5 . . ?
C262 C261 H26B 109.5 . . ?
H26A C261 H26B 109.5 . . ?
C262 C261 H26C 109.5 . . ?
H26A C261 H26C 109.5 . . ?
H26B C261 H26C 109.5 . . ?
C263 C262 C26 112.1(2) . . ?
C263 C262 C261 110.2(2) . . ?
C26 C262 C261 112.3(2) . . ?
C263 C262 H26D 107.4 . . ?
C26 C262 H26D 107.4 . . ?
C261 C262 H26D 107.4 . . ?
C262 C263 H26E 109.5 . . ?
C262 C263 H26F 109.5 . . ?
H26E C263 H26F 109.5 . . ?
C262 C263 H26G 109.5 . . ?
H26E C263 H26G 109.5 . . ?
H26F C263 H26G 109.5 . . ?
C322 C321 H32A 109.5 . . ?
C322 C321 H32B 109.5 . . ?
H32A C321 H32B 109.5 . . ?
C322 C321 H32C 109.5 . . ?
H32A C321 H32C 109.5 . . ?
H32B C321 H32C 109.5 . . ?
C323 C322 C321 111.2(2) . . ?
C323 C322 C32 113.0(2) . . ?
C321 C322 C32 110.75(19) . . ?
C323 C322 H32D 107.2 . . ?
C321 C322 H32D 107.2 . . ?
C32 C322 H32D 107.2 . . ?
C322 C323 H32E 109.5 . . ?
C322 C323 H32F 109.5 . . ?
H32E C323 H32F 109.5 . . ?
C322 C323 H32G 109.5 . . ?
H32E C323 H32G 109.5 . . ?
H32F C323 H32G 109.5 . . ?
C362 C361 H36A 109.5 . . ?
C362 C361 H36B 109.5 . . ?
H36A C361 H36B 109.5 . . ?
C362 C361 H36C 109.5 . . ?
H36A C361 H36C 109.5 . . ?
H36B C361 H36C 109.5 . . ?
C363 C362 C36 111.44(17) . . ?
C363 C362 C361 110.92(19) . . ?
C36 C362 C361 111.80(19) . . ?
C363 C362 H36D 107.5 . . ?
C36 C362 H36D 107.5 . . ?
C361 C362 H36D 107.5 . . ?
C362 C363 H36E 109.5 . . ?
C362 C363 H36F 109.5 . . ?
H36E C363 H36F 109.5 . . ?
C362 C363 H36G 109.5 . . ?
H36E C363 H36G 109.5 . . ?
H36F C363 H36G 109.5 . . ?
C522 C521 H52A 109.5 . . ?
C522 C521 H52B 109.5 . . ?
H52A C521 H52B 109.5 . . ?
C522 C521 H52C 109.5 . . ?
H52A C521 H52C 109.5 . . ?
H52B C521 H52C 109.5 . . ?
C523 C522 C521 110.3(2) . . ?
C523 C522 C52 113.43(17) . . ?
C521 C522 C52 112.64(19) . . ?
C523 C522 H52D 106.7 . . ?
C521 C522 H52D 106.7 . . ?
C52 C522 H52D 106.7 . . ?
C522 C523 H52E 109.5 . . ?
C522 C523 H52F 109.5 . . ?
H52E C523 H52F 109.5 . . ?
C522 C523 H52G 109.5 . . ?
H52E C523 H52G 109.5 . . ?
H52F C523 H52G 109.5 . . ?
C542 C541 H54A 109.5 . . ?
C542 C541 H54B 109.5 . . ?
H54A C541 H54B 109.5 . . ?
C542 C541 H54C 109.5 . . ?
H54A C541 H54C 109.5 . . ?
H54B C541 H54C 109.5 . . ?
C543 C542 C541 109.9(2) . . ?
C543 C542 C54 114.00(19) . . ?
C541 C542 C54 110.4(2) . . ?
C543 C542 H54D 107.4 . . ?
C541 C542 H54D 107.4 . . ?
C54 C542 H54D 107.4 . . ?
C542 C543 H54E 109.5 . . ?
C542 C543 H54F 109.5 . . ?
H54E C543 H54F 109.5 . . ?
C542 C543 H54G 109.5 . . ?
H54E C543 H54G 109.5 . . ?
H54F C543 H54G 109.5 . . ?
C562 C561 H56A 109.5 . . ?
C562 C561 H56B 109.5 . . ?
H56A C561 H56B 109.5 . . ?
C562 C561 H56C 109.5 . . ?
H56A C561 H56C 109.5 . . ?
H56B C561 H56C 109.5 . . ?
C561 C562 C56 110.73(19) . . ?
C561 C562 C563 111.5(2) . . ?
C56 C562 C563 112.44(19) . . ?
C561 C562 H56D 107.3 . . ?
C56 C562 H56D 107.3 . . ?
C563 C562 H56D 107.3 . . ?
C562 C563 H56E 109.5 . . ?
C562 C563 H56F 109.5 . . ?
H56E C563 H56F 109.5 . . ?
C562 C563 H56G 109.5 . . ?
H56E C563 H56G 109.5 . . ?
H56F C563 H56G 109.5 . . ?
C344 C342 C346 94.3(6) . . ?
C344 C342 C34 117.7(3) . . ?
C341 C342 C34 116.6(3) . . ?
C346 C342 C34 111.6(6) . . ?
C341 C342 C343 107.8(5) . . ?
C34 C342 C343 107.9(5) . . ?
C341 C342 H34X 108.0 . . ?
C34 C342 H34X 108.0 . . ?
C343 C342 H34X 108.0 . . ?
C344 C342 H34Y 110.7 . . ?
C346 C342 H34Y 110.7 . . ?
C34 C342 H34Y 110.7 . . ?
C342 C341 H34A 109.5 . . ?
C342 C341 H34B 109.5 . . ?
H34A C341 H34B 109.5 . . ?
C342 C341 H34C 109.5 . . ?
H34A C341 H34C 109.5 . . ?
H34B C341 H34C 109.5 . . ?
C342 C343 H34D 109.5 . . ?
C342 C343 H34E 109.5 . . ?
H34D C343 H34E 109.5 . . ?
C342 C343 H34F 109.5 . . ?
H34D C343 H34F 109.5 . . ?
H34E C343 H34F 109.5 . . ?
C342 C344 H34G 109.5 . . ?
C342 C344 H34H 109.5 . . ?
H34G C344 H34H 109.5 . . ?
C342 C344 H34I 109.5 . . ?
H34G C344 H34I 109.5 . . ?
H34H C344 H34I 109.5 . . ?
C342 C346 H34J 109.5 . . ?
C342 C346 H34K 109.5 . . ?
H34J C346 H34K 109.5 . . ?
C342 C346 H34L 109.5 . . ?
H34J C346 H34L 109.5 . . ?
H34K C346 H34L 109.5 . . ?
C121 C122 C123 100.8(13) . . ?
C126 C122 C124 109.0(4) . . ?
C121 C122 C12 114.7(10) . . ?
C123 C122 C12 138.4(14) . . ?
C126 C122 C12 111.9(4) . . ?
C124 C122 C12 113.9(3) . . ?
C121 C122 H12X 97.9 . . ?
C123 C122 H12X 97.9 . . ?
C12 C122 H12X 97.9 . . ?
C126 C122 H12Y 107.2 . . ?
C124 C122 H12Y 107.2 . . ?
C12 C122 H12Y 107.2 . . ?
C122 C121 H12A 109.5 . . ?
C122 C121 H12B 109.5 . . ?
H12A C121 H12B 109.5 . . ?
C122 C121 H12C 109.5 . . ?
H12A C121 H12C 109.5 . . ?
H12B C121 H12C 109.5 . . ?
C122 C123 H12D 109.5 . . ?
C122 C123 H12E 109.5 . . ?
H12D C123 H12E 109.5 . . ?
C122 C123 H12F 109.5 . . ?
H12D C123 H12F 109.5 . . ?
H12E C123 H12F 109.5 . . ?
C122 C124 H12G 109.5 . . ?
C122 C124 H12H 109.5 . . ?
H12G C124 H12H 109.5 . . ?
C122 C124 H12I 109.5 . . ?
H12G C124 H12I 109.5 . . ?
H12H C124 H12I 109.5 . . ?
C122 C126 H12J 109.5 . . ?
C122 C126 H12K 109.5 . . ?
H12J C126 H12K 109.5 . . ?
C122 C126 H12L 109.5 . . ?
H12J C126 H12L 109.5 . . ?
H12K C126 H12L 109.5 . . ?

loop_
_geom_bond_atom_site_label_1
_geom_bond_atom_site_label_2
_geom_bond_distance
_geom_bond_site_symmetry_2
_geom_bond_publ_flag
Cu1 C40 1.845(2) . ?
Cu1 N1 1.9585(18) . ?
Cu1 N2 1.9657(18) . ?
N1 C2 1.327(3) . ?
N1 C11 1.437(3) . ?
N2 C4 1.330(3) . ?
N2 C21 1.432(3) . ?
N3 C40 1.164(3) . ?
N3 C41 1.408(3) . ?
C1 C2 1.517(3) . ?
C1 H1A 0.9800 . ?
C1 H1B 0.9800 . ?
C1 H1C 0.9800 . ?
C2 C3 1.400(4) . ?
C3 C4 1.403(3) . ?
C3 H3A 0.9500 . ?
C4 C5 1.510(3) . ?
C5 H5A 0.9800 . ?
C5 H5B 0.9800 . ?
C5 H5C 0.9800 . ?
C11 C12 1.391(4) . ?
C11 C16 1.415(4) . ?
C12 C13 1.414(4) . ?
C12 C122 1.530(4) . ?
C13 C14 1.371(5) . ?
C13 H13A 0.9500 . ?
C14 C15 1.379(5) . ?
C14 H14A 0.9500 . ?
C15 C16 1.393(4) . ?
C15 H15A 0.9500 . ?
C16 C162 1.518(5) . ?
C21 C22 1.401(3) . ?
C21 C26 1.409(3) . ?
C22 C23 1.395(3) . ?
C22 C222 1.520(3) . ?
C23 C24 1.383(3) . ?
C23 H23A 0.9500 . ?
C24 C25 1.380(3) . ?
C24 H24A 0.9500 . ?
C25 C26 1.396(3) . ?
C25 H25A 0.9500 . ?
C26 C262 1.520(3) . ?
C31 C32 1.405(3) . ?
C31 C36 1.406(3) . ?
C31 C46 1.493(3) . ?
C32 C33 1.393(3) . ?
C32 C322 1.523(3) . ?
C33 C34 1.393(3) . ?
C33 H33A 0.9500 . ?
C34 C35 1.387(3) . ?
C34 C342 1.526(3) . ?
C35 C36 1.393(3) . ?
C35 H35A 0.9500 . ?
C36 C362 1.529(3) . ?
C41 C46 1.400(2) . ?
C41 C42 1.405(2) . ?
C42 C43 1.394(3) . ?
C42 C51 1.492(3) . ?
C43 C44 1.389(3) . ?
C43 H43A 0.9500 . ?
C44 C45 1.395(3) . ?
C44 H44A 0.9500 . ?
C45 C46 1.395(3) . ?
C45 H45A 0.9500 . ?
C51 C52 1.403(3) . ?
C51 C56 1.406(3) . ?
C52 C53 1.397(3) . ?
C52 C522 1.530(3) . ?
C53 C54 1.393(3) . ?
C53 H53A 0.9500 . ?
C54 C55 1.385(3) . ?
C54 C542 1.531(3) . ?
C55 C56 1.391(3) . ?
C55 H55A 0.9500 . ?
C56 C562 1.528(3) . ?
C161 C162 1.529(4) . ?
C161 H16A 0.9800 . ?
C161 H16B 0.9800 . ?
C161 H16C 0.9800 . ?
C162 C163 1.504(4) . ?
C162 H16D 1.0000 . ?
C163 H16E 0.9800 . ?
C163 H16F 0.9800 . ?
C163 H16G 0.9800 . ?
C221 C222 1.512(3) . ?
C221 H22A 0.9800 . ?
C221 H22B 0.9800 . ?
C221 H22C 0.9800 . ?
C222 C223 1.517(3) . ?
C222 H22D 1.0000 . ?
C223 H22E 0.9800 . ?
C223 H22F 0.9800 . ?
C223 H22G 0.9800 . ?
C261 C262 1.526(4) . ?
C261 H26A 0.9800 . ?
C261 H26B 0.9800 . ?
C261 H26C 0.9800 . ?
C262 C263 1.517(3) . ?
C262 H26D 1.0000 . ?
C263 H26E 0.9800 . ?
C263 H26F 0.9800 . ?
C263 H26G 0.9800 . ?
C321 C322 1.522(3) . ?
C321 H32A 0.9800 . ?
C321 H32B 0.9800 . ?
C321 H32C 0.9800 . ?
C322 C323 1.520(4) . ?
C322 H32D 1.0000 . ?
C323 H32E 0.9800 . ?
C323 H32F 0.9800 . ?
C323 H32G 0.9800 . ?
C361 C362 1.531(3) . ?
C361 H36A 0.9800 . ?
C361 H36B 0.9800 . ?
C361 H36C 0.9800 . ?
C362 C363 1.520(3) . ?
C362 H36D 1.0000 . ?
C363 H36E 0.9800 . ?
C363 H36F 0.9800 . ?
C363 H36G 0.9800 . ?
C521 C522 1.513(3) . ?
C521 H52A 0.9800 . ?
C521 H52B 0.9800 . ?
C521 H52C 0.9800 . ?
C522 C523 1.510(3) . ?
C522 H52D 1.0000 . ?
C523 H52E 0.9800 . ?
C523 H52F 0.9800 . ?
C523 H52G 0.9800 . ?
C541 C542 1.529(4) . ?
C541 H54A 0.9800 . ?
C541 H54B 0.9800 . ?
C541 H54C 0.9800 . ?
C542 C543 1.516(3) . ?
C542 H54D 1.0000 . ?
C543 H54E 0.9800 . ?
C543 H54F 0.9800 . ?
C543 H54G 0.9800 . ?
C561 C562 1.525(3) . ?
C561 H56A 0.9800 . ?
C561 H56B 0.9800 . ?
C561 H56C 0.9800 . ?
C562 C563 1.528(3) . ?
C562 H56D 1.0000 . ?
C563 H56E 0.9800 . ?
C563 H56F 0.9800 . ?
C563 H56G 0.9800 . ?
C342 C344 1.384(7) . ?
C342 C341 1.455(6) . ?
C342 C346 1.525(9) . ?
C342 C343 1.558(7) . ?
C342 H34X 1.0000 . ?
C342 H34Y 1.0000 . ?
C341 H34A 0.9800 . ?
C341 H34B 0.9800 . ?
C341 H34C 0.9800 . ?
C343 H34D 0.9800 . ?
C343 H34E 0.9800 . ?
C343 H34F 0.9800 . ?
C344 H34G 0.9800 . ?
C344 H34H 0.9800 . ?
C344 H34I 0.9800 . ?
C346 H34J 0.9800 . ?
C346 H34K 0.9800 . ?
C346 H34L 0.9800 . ?
C122 C121 1.498(13) . ?
C122 C123 1.487(12) . ?
C122 C126 1.519(5) . ?
C122 C124 1.524(6) . ?
C122 H12X 1.0000 . ?
C122 H12Y 1.0000 . ?
C121 H12A 0.9800 . ?
C121 H12B 0.9800 . ?
C121 H12C 0.9800 . ?
C123 H12D 0.9800 . ?
C123 H12E 0.9800 . ?
C123 H12F 0.9800 . ?
C124 H12G 0.9800 . ?
C124 H12H 0.9800 . ?
C124 H12I 0.9800 . ?
C126 H12J 0.9800 . ?
C126 H12K 0.9800 . ?
C126 H12L 0.9800 . ?
